data_4309594
loop_
_publ_author_name
'Jacqueline M. Veauthier'
'Elisa Tomat'
'Vincent M. Lynch'
'Jonathan L. Sessler'
'Utkir Mirsaidov'
'John T. Markert'

_publ_section_title
;
Calix[4]pyrrole Schiff Base Macrocycles: Novel Binucleating Ligands for
Cu(I) and Cu(II)
;
_journal_name_full 'Inorganic Chemistry'
_journal_page_first 6736
_journal_page_last 6743
_journal_paper_doi 10.1021/ic050690d
_journal_volume 44
_journal_year 2005
_chemical_formula_sum 'C39.5 H35 Cl3 Cu2 N8'
_chemical_formula_weight 855.18
_chemical_name_systematic
; 
 ? 
;
_space_group_IT_number 61
_symmetry_cell_setting orthorhombic
_symmetry_space_group_name_Hall '-P 2ac 2ab'
_symmetry_space_group_name_H-M 'P b c a'
_atom_sites_solution_hydrogens geom
_atom_sites_solution_primary direct
_atom_sites_solution_secondary difmap
_audit_creation_method SHELXL-97
_cell_angle_alpha 90.00
_cell_angle_beta 90.00
_cell_angle_gamma 90.00
_cell_formula_units_Z 8
_cell_length_a 14.7258(2)
_cell_length_b 20.3270(2)
_cell_length_c 25.0991(3)
_cell_measurement_temperature 153(2)
_cell_volume 7512.95(15)
_computing_structure_refinement 'SHELXL-97 (Sheldrick, 1997)'
_computing_structure_solution 'SHELXS-97 (Sheldrick, 1990)'
_diffrn_ambient_temperature 153(2)
_diffrn_measured_fraction_theta_full 0.999
_diffrn_measured_fraction_theta_max 0.999
_diffrn_radiation_monochromator graphite
_diffrn_radiation_source 'fine-focus sealed tube'
_diffrn_radiation_type MoK\a
_diffrn_radiation_wavelength 0.71073
_diffrn_reflns_av_R_equivalents 0.1132
_diffrn_reflns_av_sigmaI/netI 0.0758
_diffrn_reflns_limit_h_max 19
_diffrn_reflns_limit_h_min -15
_diffrn_reflns_limit_k_max 26
_diffrn_reflns_limit_k_min -26
_diffrn_reflns_limit_l_max 32
_diffrn_reflns_limit_l_min -32
_diffrn_reflns_number 70825
_diffrn_reflns_theta_full 27.48
_diffrn_reflns_theta_max 27.48
_diffrn_reflns_theta_min 2.93
_exptl_absorpt_coefficient_mu 1.387
_exptl_absorpt_correction_T_max 0.8853
_exptl_absorpt_correction_T_min 0.6278
_exptl_crystal_density_diffrn 1.512
_exptl_crystal_density_method 'not measured'
_exptl_crystal_F_000 3496
_exptl_crystal_size_max 0.37
_exptl_crystal_size_mid 0.12
_exptl_crystal_size_min 0.09
_refine_diff_density_max 0.975
_refine_diff_density_min -0.980
_refine_diff_density_rms 0.094
_refine_ls_extinction_method none
_refine_ls_goodness_of_fit_ref 1.068
_refine_ls_hydrogen_treatment mixed
_refine_ls_matrix_type full
_refine_ls_number_parameters 487
_refine_ls_number_reflns 8594
_refine_ls_number_restraints 18
_refine_ls_restrained_S_all 1.118
_refine_ls_R_factor_all 0.1135
_refine_ls_R_factor_gt 0.0544
_refine_ls_shift/su_max 0.051
_refine_ls_shift/su_mean 0.003
_refine_ls_structure_factor_coef Fsqd
_refine_ls_weighting_details 'calc w=1/[\s^2^(Fo^2^)+(0.0470P)^2^+11.7915P] where P=(Fo^2^+2Fc^2^)/3'
_refine_ls_weighting_scheme calc
_refine_ls_wR_factor_gt 0.1125
_refine_ls_wR_factor_ref 0.1337
_reflns_number_gt 5275
_reflns_number_total 8594
_reflns_threshold_expression >2sigma(I)
_cod_data_source_file ic050690dsi20050624_063708_1.cif
_cod_data_source_block complex3
_cod_original_formula_sum 'C39.50 H35 Cl3 Cu2 N8'
_cod_database_code 4309594

loop_
_symmetry_equiv_pos_as_xyz
'x, y, z'
'-x+1/2, -y, z+1/2'
'x+1/2, -y+1/2, -z'
'-x, y+1/2, -z+1/2'
'-x, -y, -z'
'x-1/2, y, -z-1/2'
'-x-1/2, y-1/2, z'
'x, -y-1/2, z-1/2'

loop_
_atom_site_label
_atom_site_type_symbol
_atom_site_fract_x
_atom_site_fract_y
_atom_site_fract_z
_atom_site_U_iso_or_equiv
_atom_site_adp_type
_atom_site_occupancy
_atom_site_symmetry_multiplicity
_atom_site_calc_flag
_atom_site_refinement_flags
_atom_site_disorder_assembly
_atom_site_disorder_group
Cu1 Cu 0.53737(3) 0.34306(2) 0.308492(18) 0.02656(14) Uani 1 1 d . . .
Cu2 Cu 0.38410(3) 0.45651(2) 0.257276(19) 0.02734(14) Uani 1 1 d . . .
N1 N 0.6129(2) 0.41339(16) 0.33091(13) 0.0298(8) Uani 1 1 d . . .
N2 N 0.5618(2) 0.38214(15) 0.23503(13) 0.0270(8) Uani 1 1 d . . .
N3 N 0.4386(2) 0.46303(16) 0.18471(13) 0.0285(8) Uani 1 1 d . . .
N4 N 0.3949(2) 0.55079(15) 0.25355(13) 0.0282(8) Uani 1 1 d . . .
N5 N 0.3255(2) 0.46833(15) 0.32444(13) 0.0281(8) Uani 1 1 d . . .
N6 N 0.3405(2) 0.36067(16) 0.26829(13) 0.0283(8) Uani 1 1 d . . .
N7 N 0.4593(2) 0.26349(16) 0.29996(13) 0.0288(8) Uani 1 1 d . . .
N8 N 0.5442(2) 0.31193(17) 0.37989(13) 0.0304(8) Uani 1 1 d . . .
C1 C 0.6504(3) 0.4332(2) 0.37717(16) 0.0315(10) Uani 1 1 d . . .
C2 C 0.7026(3) 0.4896(2) 0.36708(18) 0.0392(11) Uani 1 1 d . . .
H2 H 0.7364 0.5143 0.3930 0.047 Uiso 1 1 d R . .
C3 C 0.6965(3) 0.5038(2) 0.31268(17) 0.0349(10) Uani 1 1 d . . .
H3 H 0.7249 0.5396 0.2942 0.042 Uiso 1 1 d R . .
C4 C 0.6407(3) 0.4553(2) 0.29080(16) 0.0282(9) Uani 1 1 d . . .
C5 C 0.6107(3) 0.43663(19) 0.24012(16) 0.0285(9) Uani 1 1 d . . .
H5 H 0.6248 0.4630 0.2095 0.034 Uiso 1 1 d R . .
C6 C 0.5308(3) 0.36563(19) 0.18318(15) 0.0262(9) Uani 1 1 d . . .
C7 C 0.5553(3) 0.3067(2) 0.15930(17) 0.0317(10) Uani 1 1 d . . .
H7 H 0.5921 0.2757 0.1785 0.038 Uiso 1 1 d R . .
C8 C 0.5271(3) 0.2925(2) 0.10799(17) 0.0386(11) Uani 1 1 d . . .
H8A H 0.5452 0.2519 0.0915 0.046 Uiso 1 1 d R . .
C9 C 0.4739(3) 0.3362(2) 0.08008(17) 0.0399(11) Uani 1 1 d . . .
H9A H 0.4564 0.3267 0.0440 0.048 Uiso 1 1 d R . .
C10 C 0.4444(3) 0.3939(2) 0.10432(16) 0.0363(11) Uani 1 1 d . . .
H10 H 0.4052 0.4236 0.0855 0.044 Uiso 1 1 d R . .
C11 C 0.4724(3) 0.4088(2) 0.15562(15) 0.0274(9) Uani 1 1 d . . .
C12 C 0.4336(3) 0.5230(2) 0.16602(17) 0.0309(10) Uani 1 1 d . . .
H12 H 0.4495 0.5328 0.1298 0.037 Uiso 1 1 d R . .
C13 C 0.4038(3) 0.5726(2) 0.20145(16) 0.0285(9) Uani 1 1 d . . .
C14 C 0.3695(3) 0.6362(2) 0.19803(17) 0.0319(10) Uani 1 1 d . . .
H14 H 0.3679 0.6636 0.1669 0.038 Uiso 1 1 d R . .
C15 C 0.3381(3) 0.6528(2) 0.24883(17) 0.0331(10) Uani 1 1 d . . .
H15 H 0.3105 0.6936 0.2592 0.040 Uiso 1 1 d R . .
C16 C 0.3544(3) 0.59887(19) 0.28184(17) 0.0295(10) Uani 1 1 d . . .
C17 C 0.3382(3) 0.5886(2) 0.34152(16) 0.0322(10) Uani 1 1 d . . .
C18 C 0.2988(3) 0.5209(2) 0.35269(16) 0.0297(9) Uani 1 1 d . . .
C19 C 0.2379(3) 0.4998(2) 0.39230(17) 0.0390(11) Uani 1 1 d . . .
H19 H 0.2088 0.5270 0.4185 0.047 Uiso 1 1 d R . .
C20 C 0.2272(3) 0.4321(2) 0.38681(17) 0.0389(11) Uani 1 1 d . . .
H20 H 0.1897 0.4038 0.4081 0.047 Uiso 1 1 d R . .
C21 C 0.2822(3) 0.4136(2) 0.34393(16) 0.0293(9) Uani 1 1 d . . .
C22 C 0.2939(3) 0.35653(19) 0.31266(15) 0.0279(9) Uani 1 1 d . . .
H22 H 0.2680 0.3153 0.3236 0.033 Uiso 1 1 d R . .
C23 C 0.3490(3) 0.30191(19) 0.23663(16) 0.0281(9) Uani 1 1 d . . .
C24 C 0.3031(3) 0.2959(2) 0.18885(16) 0.0332(10) Uani 1 1 d . . .
H24 H 0.2665 0.3316 0.1761 0.040 Uiso 1 1 d R . .
C25 C 0.3098(3) 0.2387(2) 0.15965(18) 0.0374(11) Uani 1 1 d . . .
H25 H 0.2784 0.2347 0.1263 0.045 Uiso 1 1 d R . .
C26 C 0.3618(3) 0.1867(2) 0.17802(18) 0.0358(11) Uani 1 1 d . . .
H26 H 0.3638 0.1462 0.1583 0.043 Uiso 1 1 d R . .
C27 C 0.4108(3) 0.1927(2) 0.22497(17) 0.0326(10) Uani 1 1 d . . .
H27 H 0.4490 0.1572 0.2366 0.039 Uiso 1 1 d R . .
C28 C 0.4049(3) 0.25008(19) 0.25487(16) 0.0270(9) Uani 1 1 d . . .
C29 C 0.4645(3) 0.2250(2) 0.34149(17) 0.0325(10) Uani 1 1 d . . .
H29 H 0.4355 0.1827 0.3418 0.039 Uiso 1 1 d R . .
C30 C 0.5148(3) 0.2481(2) 0.38587(16) 0.0314(10) Uani 1 1 d . . .
C31 C 0.5462(3) 0.2248(2) 0.43472(18) 0.0449(12) Uani 1 1 d . . .
H31 H 0.5357 0.1819 0.4496 0.054 Uiso 1 1 d R . .
C32 C 0.5948(3) 0.2756(3) 0.45764(18) 0.0460(12) Uani 1 1 d . . .
H32 H 0.6244 0.2742 0.4917 0.055 Uiso 1 1 d R . .
C33 C 0.5940(3) 0.3292(2) 0.42274(17) 0.0349(10) Uani 1 1 d . . .
C34 C 0.6297(3) 0.3989(2) 0.42965(17) 0.0363(11) Uani 1 1 d . . .
C35 C 0.4298(3) 0.5943(2) 0.37050(18) 0.0437(12) Uani 1 1 d . . .
H35A H 0.4701 0.5606 0.3578 0.066 Uiso 1 1 d R . .
H35B H 0.4208 0.5891 0.4081 0.066 Uiso 1 1 d R . .
H35C H 0.4560 0.6367 0.3635 0.066 Uiso 1 1 d R . .
C36 C 0.2739(4) 0.6419(2) 0.3623(2) 0.0508(13) Uani 1 1 d . . .
H36A H 0.2165 0.6383 0.3444 0.076 Uiso 1 1 d R . .
H36B H 0.2998 0.6844 0.3554 0.076 Uiso 1 1 d R . .
H36C H 0.2652 0.6365 0.3999 0.076 Uiso 1 1 d R . .
C37 C 0.5548(4) 0.4402(3) 0.4574(2) 0.0530(14) Uani 1 1 d . . .
H37A H 0.5014 0.4408 0.4354 0.079 Uiso 1 1 d R . .
H37B H 0.5763 0.4844 0.4624 0.079 Uiso 1 1 d R . .
H37C H 0.5404 0.4212 0.4913 0.079 Uiso 1 1 d R . .
C38 C 0.7145(4) 0.3976(3) 0.46468(19) 0.0628(17) Uani 1 1 d . . .
H38A H 0.7608 0.3717 0.4478 0.094 Uiso 1 1 d R . .
H38B H 0.6998 0.3787 0.4987 0.094 Uiso 1 1 d R . .
H38C H 0.7363 0.4417 0.4697 0.094 Uiso 1 1 d R . .
Cl1A Cl 0.3398(2) 0.36261(12) 0.53234(7) 0.1316(10) Uani 1 1 d . . .
Cl2A Cl 0.28852(11) 0.26970(8) 0.44957(7) 0.0810(5) Uani 1 1 d . . .
C1A C 0.3624(3) 0.3323(3) 0.4702(2) 0.0517(13) Uani 1 1 d . . .
H1AA H 0.4235 0.3158 0.4696 0.062 Uiso 1 1 d R . .
H1AB H 0.3585 0.3678 0.4451 0.062 Uiso 1 1 d R . .
Cl1B Cl -0.0592(4) 0.5104(4) 0.5066(3) 0.1324(19) Uani 0.50 1 d PU . .
Cl2B Cl 0.1023(4) 0.4512(2) 0.51635(14) 0.0950(13) Uani 0.50 1 d PU . .
C1B C 0.0409(8) 0.5430(7) 0.4737(5) 0.065(3) Uani 0.50 1 d PU . .
H1BA H 0.0673 0.5839 0.4848 0.078 Uiso 0.50 1 d PR . .
H1BB H 0.0444 0.5396 0.4356 0.078 Uiso 0.50 1 d PR . .

loop_
_atom_site_aniso_label
_atom_site_aniso_U_11
_atom_site_aniso_U_22
_atom_site_aniso_U_33
_atom_site_aniso_U_23
_atom_site_aniso_U_13
_atom_site_aniso_U_12
Cu1 0.0276(3) 0.0292(3) 0.0228(2) 0.0003(2) -0.0014(2) -0.0029(2)
Cu2 0.0306(3) 0.0261(2) 0.0253(3) 0.0032(2) 0.0051(2) 0.0036(2)
N1 0.030(2) 0.0354(19) 0.0234(18) -0.0013(15) 0.0002(16) -0.0040(16)
N2 0.0280(19) 0.0270(17) 0.0260(18) -0.0012(15) -0.0017(15) -0.0009(15)
N3 0.0270(19) 0.0306(18) 0.0279(18) 0.0026(16) 0.0011(15) 0.0031(15)
N4 0.0269(18) 0.0293(17) 0.0284(18) 0.0025(15) 0.0014(15) 0.0019(15)
N5 0.032(2) 0.0259(17) 0.0265(18) 0.0021(15) 0.0031(15) -0.0003(15)
N6 0.0281(19) 0.0292(18) 0.0277(19) -0.0001(15) 0.0026(15) 0.0005(15)
N7 0.0294(19) 0.0291(17) 0.0280(18) 0.0006(15) -0.0003(16) 0.0005(16)
N8 0.0281(19) 0.0365(19) 0.0267(18) 0.0015(16) 0.0002(16) -0.0007(16)
C1 0.026(2) 0.042(2) 0.027(2) -0.007(2) 0.0020(18) -0.0014(19)
C2 0.033(3) 0.048(3) 0.036(3) -0.014(2) 0.001(2) -0.008(2)
C3 0.031(2) 0.038(2) 0.035(2) -0.004(2) 0.007(2) -0.005(2)
C4 0.025(2) 0.032(2) 0.027(2) -0.0027(19) 0.0018(17) -0.0029(18)
C5 0.025(2) 0.029(2) 0.031(2) 0.0016(18) 0.0031(19) 0.0033(18)
C6 0.025(2) 0.032(2) 0.022(2) -0.0008(17) 0.0019(17) -0.0018(18)
C7 0.031(2) 0.030(2) 0.034(2) -0.0026(19) 0.0036(19) -0.0017(19)
C8 0.049(3) 0.034(2) 0.033(2) -0.009(2) 0.006(2) -0.006(2)
C9 0.054(3) 0.044(3) 0.022(2) -0.004(2) 0.002(2) -0.010(2)
C10 0.039(3) 0.040(2) 0.029(2) 0.007(2) -0.004(2) -0.006(2)
C11 0.025(2) 0.033(2) 0.024(2) 0.0035(18) 0.0048(18) -0.0005(18)
C12 0.026(2) 0.038(2) 0.028(2) 0.0067(19) -0.0026(18) -0.0025(19)
C13 0.026(2) 0.030(2) 0.030(2) 0.0050(19) -0.0019(18) -0.0041(18)
C14 0.029(2) 0.029(2) 0.038(3) 0.0084(19) -0.0050(19) -0.0037(18)
C15 0.032(2) 0.026(2) 0.041(3) 0.000(2) -0.001(2) -0.0025(18)
C16 0.024(2) 0.026(2) 0.038(2) -0.0024(19) -0.0005(19) 0.0006(18)
C17 0.037(3) 0.030(2) 0.029(2) -0.0027(19) 0.002(2) 0.0023(19)
C18 0.029(2) 0.031(2) 0.028(2) -0.0017(19) -0.0012(19) 0.0019(18)
C19 0.047(3) 0.040(3) 0.030(2) -0.006(2) 0.011(2) 0.001(2)
C20 0.042(3) 0.045(3) 0.029(2) -0.004(2) 0.010(2) -0.005(2)
C21 0.031(2) 0.032(2) 0.025(2) 0.0024(19) -0.0017(18) 0.0008(18)
C22 0.031(2) 0.026(2) 0.026(2) 0.0041(18) -0.0030(18) -0.0033(17)
C23 0.026(2) 0.029(2) 0.029(2) -0.0044(18) 0.0050(18) -0.0017(18)
C24 0.031(2) 0.038(2) 0.031(2) -0.001(2) 0.001(2) -0.007(2)
C25 0.039(3) 0.041(3) 0.032(2) -0.002(2) -0.002(2) -0.011(2)
C26 0.040(3) 0.031(2) 0.037(3) -0.009(2) 0.005(2) -0.010(2)
C27 0.030(2) 0.030(2) 0.037(2) -0.001(2) 0.005(2) -0.0015(19)
C28 0.024(2) 0.029(2) 0.028(2) -0.0004(18) 0.0050(17) -0.0051(17)
C29 0.033(2) 0.027(2) 0.037(2) 0.0030(19) 0.005(2) -0.0004(19)
C30 0.031(2) 0.035(2) 0.028(2) 0.0033(19) 0.0041(19) 0.0061(19)
C31 0.051(3) 0.047(3) 0.036(3) 0.012(2) 0.005(2) 0.009(3)
C32 0.046(3) 0.061(3) 0.030(2) 0.008(2) -0.004(2) 0.007(3)
C33 0.027(2) 0.053(3) 0.025(2) -0.002(2) 0.0020(18) 0.002(2)
C34 0.028(2) 0.053(3) 0.027(2) -0.004(2) -0.0006(19) -0.007(2)
C35 0.055(3) 0.043(3) 0.033(3) -0.005(2) -0.006(2) -0.010(2)
C36 0.065(4) 0.035(3) 0.052(3) -0.005(2) 0.019(3) 0.008(2)
C37 0.060(4) 0.056(3) 0.043(3) -0.015(2) 0.020(3) -0.009(3)
C38 0.053(4) 0.101(5) 0.034(3) 0.011(3) -0.014(2) -0.029(3)
Cl1A 0.189(3) 0.1441(19) 0.0615(11) -0.0356(12) 0.0465(14) -0.0624(18)
Cl2A 0.0695(11) 0.0762(10) 0.0973(12) -0.0167(9) 0.0181(9) -0.0349(9)
C1A 0.046(3) 0.059(3) 0.050(3) -0.002(3) 0.006(2) -0.011(3)
Cl1B 0.090(3) 0.172(4) 0.135(4) -0.085(3) 0.023(3) -0.027(3)
Cl2B 0.151(3) 0.085(2) 0.0491(18) -0.0178(17) 0.023(2) -0.044(2)
C1B 0.063(5) 0.083(5) 0.048(5) -0.022(4) -0.004(4) 0.005(4)

loop_
_atom_type_symbol
_atom_type_description
_atom_type_scat_dispersion_real
_atom_type_scat_dispersion_imag
_atom_type_scat_source
C C 0.0033 0.0016 'International Tables Vol C Tables 4.2.6.8 and 6.1.1.4'
H H 0.0000 0.0000 'International Tables Vol C Tables 4.2.6.8 and 6.1.1.4'
N N 0.0061 0.0033 'International Tables Vol C Tables 4.2.6.8 and 6.1.1.4'
Cu Cu 0.3201 1.2651 'International Tables Vol C Tables 4.2.6.8 and 6.1.1.4'
Cl Cl 0.1484 0.1585 'International Tables Vol C Tables 4.2.6.8 and 6.1.1.4'

loop_
_geom_angle_atom_site_label_1
_geom_angle_atom_site_label_2
_geom_angle_atom_site_label_3
_geom_angle
_geom_angle_site_symmetry_1
_geom_angle_site_symmetry_3
_geom_angle_publ_flag
N1 Cu1 N8 86.57(14) . . ?
N1 Cu1 N7 168.64(14) . . ?
N8 Cu1 N7 82.07(14) . . ?
N1 Cu1 N2 82.59(13) . . ?
N8 Cu1 N2 166.25(14) . . ?
N7 Cu1 N2 108.69(13) . . ?
N5 Cu2 N4 87.43(14) . . ?
N5 Cu2 N3 168.46(13) . . ?
N4 Cu2 N3 81.73(14) . . ?
N5 Cu2 N6 81.97(13) . . ?
N4 Cu2 N6 165.74(14) . . ?
N3 Cu2 N6 108.01(13) . . ?
C1 N1 C4 108.8(3) . . ?
C1 N1 Cu1 136.2(3) . . ?
C4 N1 Cu1 115.0(3) . . ?
C5 N2 C6 117.4(3) . . ?
C5 N2 Cu1 109.5(3) . . ?
C6 N2 Cu1 132.8(3) . . ?
C12 N3 C11 124.1(3) . . ?
C12 N3 Cu2 111.6(3) . . ?
C11 N3 Cu2 124.2(3) . . ?
C16 N4 C13 107.9(3) . . ?
C16 N4 Cu2 131.3(3) . . ?
C13 N4 Cu2 111.8(3) . . ?
C18 N5 C21 108.8(3) . . ?
C18 N5 Cu2 134.4(3) . . ?
C21 N5 Cu2 115.0(3) . . ?
C22 N6 C23 117.4(3) . . ?
C22 N6 Cu2 109.7(3) . . ?
C23 N6 Cu2 132.9(3) . . ?
C29 N7 C28 123.9(3) . . ?
C29 N7 Cu1 111.5(3) . . ?
C28 N7 Cu1 124.7(3) . . ?
C33 N8 C30 109.2(4) . . ?
C33 N8 Cu1 133.9(3) . . ?
C30 N8 Cu1 113.6(3) . . ?
N1 C1 C2 108.3(4) . . ?
N1 C1 C34 121.8(4) . . ?
C2 C1 C34 129.9(4) . . ?
C3 C2 C1 108.0(4) . . ?
C3 C2 H2 126.0 . . ?
C1 C2 H2 126.0 . . ?
C4 C3 C2 106.1(4) . . ?
C4 C3 H3 127.0 . . ?
C2 C3 H3 126.9 . . ?
N1 C4 C3 108.8(4) . . ?
N1 C4 C5 113.8(3) . . ?
C3 C4 C5 137.3(4) . . ?
N2 C5 C4 119.0(4) . . ?
N2 C5 H5 120.4 . . ?
C4 C5 H5 120.6 . . ?
C7 C6 C11 118.9(4) . . ?
C7 C6 N2 121.1(4) . . ?
C11 C6 N2 119.9(3) . . ?
C8 C7 C6 120.3(4) . . ?
C8 C7 H7 120.0 . . ?
C6 C7 H7 119.7 . . ?
C9 C8 C7 120.7(4) . . ?
C9 C8 H8A 119.6 . . ?
C7 C8 H8A 119.7 . . ?
C8 C9 C10 120.0(4) . . ?
C8 C9 H9A 120.1 . . ?
C10 C9 H9A 119.9 . . ?
C11 C10 C9 119.8(4) . . ?
C11 C10 H10 120.0 . . ?
C9 C10 H10 120.2 . . ?
C10 C11 C6 120.1(4) . . ?
C10 C11 N3 123.0(4) . . ?
C6 C11 N3 116.5(3) . . ?
N3 C12 C13 117.1(4) . . ?
N3 C12 H12 121.4 . . ?
C13 C12 H12 121.5 . . ?
N4 C13 C14 108.7(4) . . ?
N4 C13 C12 113.2(3) . . ?
C14 C13 C12 137.5(4) . . ?
C13 C14 C15 106.7(4) . . ?
C13 C14 H14 126.7 . . ?
C15 C14 H14 126.5 . . ?
C16 C15 C14 107.2(4) . . ?
C16 C15 H15 126.2 . . ?
C14 C15 H15 126.6 . . ?
N4 C16 C15 109.4(4) . . ?
N4 C16 C17 119.1(4) . . ?
C15 C16 C17 131.4(4) . . ?
C18 C17 C36 110.1(4) . . ?
C18 C17 C16 111.3(3) . . ?
C36 C17 C16 109.5(4) . . ?
C18 C17 C35 108.4(3) . . ?
C36 C17 C35 109.2(4) . . ?
C16 C17 C35 108.4(4) . . ?
N5 C18 C19 108.5(4) . . ?
N5 C18 C17 120.8(4) . . ?
C19 C18 C17 130.5(4) . . ?
C20 C19 C18 107.7(4) . . ?
C20 C19 H19 126.0 . . ?
C18 C19 H19 126.3 . . ?
C19 C20 C21 106.1(4) . . ?
C19 C20 H20 127.0 . . ?
C21 C20 H20 126.9 . . ?
N5 C21 C20 108.9(4) . . ?
N5 C21 C22 114.3(3) . . ?
C20 C21 C22 136.1(4) . . ?
N6 C22 C21 118.9(4) . . ?
N6 C22 H22 120.4 . . ?
C21 C22 H22 120.6 . . ?
C24 C23 C28 120.0(4) . . ?
C24 C23 N6 120.7(4) . . ?
C28 C23 N6 119.3(4) . . ?
C25 C24 C23 120.1(4) . . ?
C25 C24 H24 120.0 . . ?
C23 C24 H24 119.9 . . ?
C24 C25 C26 120.4(4) . . ?
C24 C25 H25 120.1 . . ?
C26 C25 H25 119.5 . . ?
C27 C26 C25 120.3(4) . . ?
C27 C26 H26 119.7 . . ?
C25 C26 H26 120.0 . . ?
C26 C27 C28 120.0(4) . . ?
C26 C27 H27 119.9 . . ?
C28 C27 H27 120.1 . . ?
C27 C28 C23 119.1(4) . . ?
C27 C28 N7 124.0(4) . . ?
C23 C28 N7 116.5(3) . . ?
N7 C29 C30 117.4(4) . . ?
N7 C29 H29 121.2 . . ?
C30 C29 H29 121.4 . . ?
N8 C30 C31 108.2(4) . . ?
N8 C30 C29 113.0(4) . . ?
C31 C30 C29 138.8(4) . . ?
C32 C31 C30 106.5(4) . . ?
C32 C31 H31 126.9 . . ?
C30 C31 H31 126.7 . . ?
C31 C32 C33 108.5(4) . . ?
C31 C32 H32 125.7 . . ?
C33 C32 H32 125.8 . . ?
N8 C33 C32 107.6(4) . . ?
N8 C33 C34 121.4(4) . . ?
C32 C33 C34 130.7(4) . . ?
C1 C34 C33 113.4(3) . . ?
C1 C34 C38 110.0(4) . . ?
C33 C34 C38 109.4(4) . . ?
C1 C34 C37 106.4(4) . . ?
C33 C34 C37 108.1(4) . . ?
C38 C34 C37 109.4(4) . . ?
C17 C35 H35A 109.4 . . ?
C17 C35 H35B 109.6 . . ?
H35A C35 H35B 109.5 . . ?
C17 C35 H35C 109.5 . . ?
H35A C35 H35C 109.5 . . ?
H35B C35 H35C 109.5 . . ?
C17 C36 H36A 109.5 . . ?
C17 C36 H36B 109.3 . . ?
H36A C36 H36B 109.5 . . ?
C17 C36 H36C 109.7 . . ?
H36A C36 H36C 109.5 . . ?
H36B C36 H36C 109.5 . . ?
C34 C37 H37A 109.4 . . ?
C34 C37 H37B 109.3 . . ?
H37A C37 H37B 109.5 . . ?
C34 C37 H37C 109.7 . . ?
H37A C37 H37C 109.5 . . ?
H37B C37 H37C 109.5 . . ?
C34 C38 H38A 109.6 . . ?
C34 C38 H38B 109.4 . . ?
H38A C38 H38B 109.5 . . ?
C34 C38 H38C 109.4 . . ?
H38A C38 H38C 109.5 . . ?
H38B C38 H38C 109.5 . . ?
Cl1A C1A Cl2A 114.2(3) . . ?
Cl1A C1A H1AA 108.9 . . ?
Cl2A C1A H1AA 108.9 . . ?
Cl1A C1A H1AB 108.4 . . ?
Cl2A C1A H1AB 108.3 . . ?
H1AA C1A H1AB 107.9 . . ?
Cl2B Cl1B C1B 156.9(8) 5_566 5_566 ?
Cl2B Cl1B C1B 88.4(8) 5_566 . ?
C1B Cl1B C1B 109.2(9) 5_566 . ?
Cl2B Cl1B Cl1B 126.0(9) 5_566 5_566 ?
C1B Cl1B Cl1B 70.0(8) 5_566 5_566 ?
C1B Cl1B Cl1B 39.3(4) . 5_566 ?
Cl1B Cl2B C1B 58.6(6) 5_566 5_566 ?
Cl1B C1B Cl1B 70.8(8) 5_566 . ?
Cl1B C1B Cl2B 102.7(9) 5_566 5_566 ?
Cl1B C1B Cl2B 33.1(3) . 5_566 ?
Cl1B C1B H1BA 124.2 5_566 . ?
Cl1B C1B H1BA 120.8 . . ?
Cl2B C1B H1BA 108.6 5_566 . ?
Cl1B C1B H1BB 109.1 5_566 . ?
Cl1B C1B H1BB 118.1 . . ?
Cl2B C1B H1BB 100.1 5_566 . ?
H1BA C1B H1BB 109.3 . . ?

loop_
_geom_bond_atom_site_label_1
_geom_bond_atom_site_label_2
_geom_bond_distance
_geom_bond_site_symmetry_2
_geom_bond_publ_flag
Cu1 N1 1.897(3) . ?
Cu1 N8 1.903(3) . ?
Cu1 N7 1.996(3) . ?
Cu1 N2 2.040(3) . ?
Cu2 N5 1.909(3) . ?
Cu2 N4 1.925(3) . ?
Cu2 N3 1.994(3) . ?
Cu2 N6 2.069(3) . ?
N1 C1 1.347(5) . ?
N1 C4 1.380(5) . ?
N2 C5 1.327(5) . ?
N2 C6 1.419(5) . ?
N3 C12 1.307(5) . ?
N3 C11 1.414(5) . ?
N4 C16 1.348(5) . ?
N4 C13 1.387(5) . ?
N5 C18 1.341(5) . ?
N5 C21 1.373(5) . ?
N6 C22 1.311(5) . ?
N6 C23 1.440(5) . ?
N7 C29 1.305(5) . ?
N7 C28 1.413(5) . ?
N8 C33 1.348(5) . ?
N8 C30 1.376(5) . ?
C1 C2 1.404(6) . ?
C1 C34 1.522(6) . ?
C2 C3 1.398(6) . ?
C2 H2 0.9602 . ?
C3 C4 1.396(6) . ?
C3 H3 0.9600 . ?
C4 C5 1.399(6) . ?
C5 H5 0.9599 . ?
C6 C7 1.387(6) . ?
C6 C11 1.410(6) . ?
C7 C8 1.384(6) . ?
C7 H7 0.9600 . ?
C8 C9 1.376(6) . ?
C8 H8A 0.9599 . ?
C9 C10 1.391(6) . ?
C9 H9A 0.9599 . ?
C10 C11 1.385(6) . ?
C10 H10 0.9598 . ?
C12 C13 1.414(6) . ?
C12 H12 0.9598 . ?
C13 C14 1.392(6) . ?
C14 C15 1.397(6) . ?
C14 H14 0.9601 . ?
C15 C16 1.395(6) . ?
C15 H15 0.9600 . ?
C16 C17 1.531(6) . ?
C17 C18 1.520(6) . ?
C17 C36 1.529(6) . ?
C17 C35 1.538(6) . ?
C18 C19 1.406(6) . ?
C19 C20 1.391(6) . ?
C19 H19 0.9600 . ?
C20 C21 1.398(6) . ?
C20 H20 0.9601 . ?
C21 C22 1.411(5) . ?
C22 H22 0.9600 . ?
C23 C24 1.382(6) . ?
C23 C28 1.414(6) . ?
C24 C25 1.377(6) . ?
C24 H24 0.9600 . ?
C25 C26 1.384(6) . ?
C25 H25 0.9599 . ?
C26 C27 1.387(6) . ?
C26 H26 0.9600 . ?
C27 C28 1.390(6) . ?
C27 H27 0.9600 . ?
C29 C30 1.418(6) . ?
C29 H29 0.9601 . ?
C30 C31 1.394(6) . ?
C31 C32 1.382(7) . ?
C31 H31 0.9601 . ?
C32 C33 1.398(6) . ?
C32 H32 0.9599 . ?
C33 C34 1.521(6) . ?
C34 C38 1.528(6) . ?
C34 C37 1.551(6) . ?
C35 H35A 0.9599 . ?
C35 H35B 0.9599 . ?
C35 H35C 0.9602 . ?
C36 H36A 0.9599 . ?
C36 H36B 0.9602 . ?
C36 H36C 0.9601 . ?
C37 H37A 0.9602 . ?
C37 H37B 0.9601 . ?
C37 H37C 0.9601 . ?
C38 H38A 0.9600 . ?
C38 H38B 0.9600 . ?
C38 H38C 0.9600 . ?
Cl1A C1A 1.709(5) . ?
Cl2A C1A 1.752(5) . ?
C1A H1AA 0.9600 . ?
C1A H1AB 0.9600 . ?
Cl1B Cl2B 1.160(8) 5_566 ?
Cl1B C1B 1.223(13) 5_566 ?
Cl1B C1B 1.815(14) . ?
Cl1B Cl1B 1.824(11) 5_566 ?
Cl2B Cl1B 1.160(8) 5_566 ?
Cl2B C1B 2.126(14) 5_566 ?
C1B Cl1B 1.223(13) 5_566 ?
C1B Cl2B 2.126(14) 5_566 ?
C1B H1BA 0.9599 . ?
C1B H1BB 0.9600 . ?

loop_
_geom_torsion_atom_site_label_1
_geom_torsion_atom_site_label_2
_geom_torsion_atom_site_label_3
_geom_torsion_atom_site_label_4
_geom_torsion
_geom_torsion_site_symmetry_1
_geom_torsion_site_symmetry_2
_geom_torsion_site_symmetry_3
_geom_torsion_site_symmetry_4
_geom_torsion_publ_flag
N8 Cu1 N1 C1 -2.6(4) . . . . ?
N7 Cu1 N1 C1 -1.0(10) . . . . ?
N2 Cu1 N1 C1 -174.1(4) . . . . ?
N8 Cu1 N1 C4 175.0(3) . . . . ?
N7 Cu1 N1 C4 176.6(6) . . . . ?
N2 Cu1 N1 C4 3.4(3) . . . . ?
N1 Cu1 N2 C5 -3.9(3) . . . . ?
N8 Cu1 N2 C5 -42.2(7) . . . . ?
N7 Cu1 N2 C5 177.5(3) . . . . ?
N1 Cu1 N2 C6 -177.6(4) . . . . ?
N8 Cu1 N2 C6 144.2(5) . . . . ?
N7 Cu1 N2 C6 3.9(4) . . . . ?
N5 Cu2 N3 C12 4.7(9) . . . . ?
N4 Cu2 N3 C12 -15.4(3) . . . . ?
N6 Cu2 N3 C12 153.9(3) . . . . ?
N5 Cu2 N3 C11 -171.1(6) . . . . ?
N4 Cu2 N3 C11 168.8(3) . . . . ?
N6 Cu2 N3 C11 -21.9(3) . . . . ?
N5 Cu2 N4 C16 -14.4(4) . . . . ?
N3 Cu2 N4 C16 161.7(4) . . . . ?
N6 Cu2 N4 C16 27.5(8) . . . . ?
N5 Cu2 N4 C13 -156.7(3) . . . . ?
N3 Cu2 N4 C13 19.4(3) . . . . ?
N6 Cu2 N4 C13 -114.7(5) . . . . ?
N4 Cu2 N5 C18 4.5(4) . . . . ?
N3 Cu2 N5 C18 -15.4(10) . . . . ?
N6 Cu2 N5 C18 -165.9(4) . . . . ?
N4 Cu2 N5 C21 166.9(3) . . . . ?
N3 Cu2 N5 C21 147.0(6) . . . . ?
N6 Cu2 N5 C21 -3.5(3) . . . . ?
N5 Cu2 N6 C22 2.2(3) . . . . ?
N4 Cu2 N6 C22 -40.2(7) . . . . ?
N3 Cu2 N6 C22 -171.8(3) . . . . ?
N5 Cu2 N6 C23 179.5(4) . . . . ?
N4 Cu2 N6 C23 137.1(5) . . . . ?
N3 Cu2 N6 C23 5.4(4) . . . . ?
N1 Cu1 N7 C29 -13.0(9) . . . . ?
N8 Cu1 N7 C29 -11.3(3) . . . . ?
N2 Cu1 N7 C29 159.9(3) . . . . ?
N1 Cu1 N7 C28 166.9(6) . . . . ?
N8 Cu1 N7 C28 168.6(3) . . . . ?
N2 Cu1 N7 C28 -20.2(3) . . . . ?
N1 Cu1 N8 C33 -9.0(4) . . . . ?
N7 Cu1 N8 C33 171.3(4) . . . . ?
N2 Cu1 N8 C33 28.9(8) . . . . ?
N1 Cu1 N8 C30 -165.7(3) . . . . ?
N7 Cu1 N8 C30 14.6(3) . . . . ?
N2 Cu1 N8 C30 -127.7(5) . . . . ?
C4 N1 C1 C2 0.9(5) . . . . ?
Cu1 N1 C1 C2 178.5(3) . . . . ?
C4 N1 C1 C34 177.2(4) . . . . ?
Cu1 N1 C1 C34 -5.1(7) . . . . ?
N1 C1 C2 C3 -0.5(5) . . . . ?
C34 C1 C2 C3 -176.4(4) . . . . ?
C1 C2 C3 C4 -0.1(5) . . . . ?
C1 N1 C4 C3 -0.9(5) . . . . ?
Cu1 N1 C4 C3 -179.1(3) . . . . ?
C1 N1 C4 C5 175.8(4) . . . . ?
Cu1 N1 C4 C5 -2.4(4) . . . . ?
C2 C3 C4 N1 0.6(5) . . . . ?
C2 C3 C4 C5 -175.0(5) . . . . ?
C6 N2 C5 C4 178.6(3) . . . . ?
Cu1 N2 C5 C4 3.8(4) . . . . ?
N1 C4 C5 N2 -1.2(5) . . . . ?
C3 C4 C5 N2 174.3(5) . . . . ?
C5 N2 C6 C7 120.3(4) . . . . ?
Cu1 N2 C6 C7 -66.4(5) . . . . ?
C5 N2 C6 C11 -61.2(5) . . . . ?
Cu1 N2 C6 C11 112.0(4) . . . . ?
C11 C6 C7 C8 3.8(6) . . . . ?
N2 C6 C7 C8 -177.7(4) . . . . ?
C6 C7 C8 C9 -0.4(7) . . . . ?
C7 C8 C9 C10 -3.1(7) . . . . ?
C8 C9 C10 C11 3.2(7) . . . . ?
C9 C10 C11 C6 0.2(6) . . . . ?
C9 C10 C11 N3 -173.7(4) . . . . ?
C7 C6 C11 C10 -3.7(6) . . . . ?
N2 C6 C11 C10 177.8(4) . . . . ?
C7 C6 C11 N3 170.6(4) . . . . ?
N2 C6 C11 N3 -7.8(5) . . . . ?
C12 N3 C11 C10 -49.2(6) . . . . ?
Cu2 N3 C11 C10 126.1(4) . . . . ?
C12 N3 C11 C6 136.7(4) . . . . ?
Cu2 N3 C11 C6 -48.1(5) . . . . ?
C11 N3 C12 C13 -175.9(4) . . . . ?
Cu2 N3 C12 C13 8.3(5) . . . . ?
C16 N4 C13 C14 1.3(5) . . . . ?
Cu2 N4 C13 C14 152.4(3) . . . . ?
C16 N4 C13 C12 -171.5(3) . . . . ?
Cu2 N4 C13 C12 -20.4(4) . . . . ?
N3 C12 C13 N4 7.7(5) . . . . ?
N3 C12 C13 C14 -162.1(5) . . . . ?
N4 C13 C14 C15 -0.9(5) . . . . ?
C12 C13 C14 C15 169.3(5) . . . . ?
C13 C14 C15 C16 0.2(5) . . . . ?
C13 N4 C16 C15 -1.2(5) . . . . ?
Cu2 N4 C16 C15 -144.5(3) . . . . ?
C13 N4 C16 C17 -178.5(4) . . . . ?
Cu2 N4 C16 C17 38.2(6) . . . . ?
C14 C15 C16 N4 0.6(5) . . . . ?
C14 C15 C16 C17 177.5(4) . . . . ?
N4 C16 C17 C18 -45.8(5) . . . . ?
C15 C16 C17 C18 137.6(5) . . . . ?
N4 C16 C17 C36 -167.7(4) . . . . ?
C15 C16 C17 C36 15.7(6) . . . . ?
N4 C16 C17 C35 73.3(5) . . . . ?
C15 C16 C17 C35 -103.3(5) . . . . ?
C21 N5 C18 C19 1.1(5) . . . . ?
Cu2 N5 C18 C19 164.3(3) . . . . ?
C21 N5 C18 C17 177.8(4) . . . . ?
Cu2 N5 C18 C17 -19.1(6) . . . . ?
C36 C17 C18 N5 158.3(4) . . . . ?
C16 C17 C18 N5 36.7(5) . . . . ?
C35 C17 C18 N5 -82.3(5) . . . . ?
C36 C17 C18 C19 -25.9(6) . . . . ?
C16 C17 C18 C19 -147.4(5) . . . . ?
C35 C17 C18 C19 93.5(5) . . . . ?
N5 C18 C19 C20 -0.8(5) . . . . ?
C17 C18 C19 C20 -177.0(4) . . . . ?
C18 C19 C20 C21 0.1(5) . . . . ?
C18 N5 C21 C20 -1.1(5) . . . . ?
Cu2 N5 C21 C20 -167.9(3) . . . . ?
C18 N5 C21 C22 171.0(4) . . . . ?
Cu2 N5 C21 C22 4.2(5) . . . . ?
C19 C20 C21 N5 0.6(5) . . . . ?
C19 C20 C21 C22 -169.0(5) . . . . ?
C23 N6 C22 C21 -178.3(4) . . . . ?
Cu2 N6 C22 C21 -0.6(5) . . . . ?
N5 C21 C22 N6 -2.3(6) . . . . ?
C20 C21 C22 N6 166.9(5) . . . . ?
C22 N6 C23 C24 108.3(4) . . . . ?
Cu2 N6 C23 C24 -68.8(5) . . . . ?
C22 N6 C23 C28 -71.7(5) . . . . ?
Cu2 N6 C23 C28 111.2(4) . . . . ?
C28 C23 C24 C25 1.8(6) . . . . ?
N6 C23 C24 C25 -178.2(4) . . . . ?
C23 C24 C25 C26 0.5(6) . . . . ?
C24 C25 C26 C27 -2.7(7) . . . . ?
C25 C26 C27 C28 2.5(6) . . . . ?
C26 C27 C28 C23 -0.2(6) . . . . ?
C26 C27 C28 N7 -173.0(4) . . . . ?
C24 C23 C28 C27 -1.9(6) . . . . ?
N6 C23 C28 C27 178.1(3) . . . . ?
C24 C23 C28 N7 171.3(4) . . . . ?
N6 C23 C28 N7 -8.6(5) . . . . ?
C29 N7 C28 C27 -55.8(6) . . . . ?
Cu1 N7 C28 C27 124.3(4) . . . . ?
C29 N7 C28 C23 131.3(4) . . . . ?
Cu1 N7 C28 C23 -48.6(5) . . . . ?
C28 N7 C29 C30 -173.9(4) . . . . ?
Cu1 N7 C29 C30 6.0(5) . . . . ?
C33 N8 C30 C31 0.9(5) . . . . ?
Cu1 N8 C30 C31 163.3(3) . . . . ?
C33 N8 C30 C29 -177.8(4) . . . . ?
Cu1 N8 C30 C29 -15.4(4) . . . . ?
N7 C29 C30 N8 5.8(5) . . . . ?
N7 C29 C30 C31 -172.3(5) . . . . ?
N8 C30 C31 C32 -0.1(5) . . . . ?
C29 C30 C31 C32 178.1(5) . . . . ?
C30 C31 C32 C33 -0.7(5) . . . . ?
C30 N8 C33 C32 -1.4(5) . . . . ?
Cu1 N8 C33 C32 -158.7(3) . . . . ?
C30 N8 C33 C34 -175.1(4) . . . . ?
Cu1 N8 C33 C34 27.5(6) . . . . ?
C31 C32 C33 N8 1.3(5) . . . . ?
C31 C32 C33 C34 174.3(4) . . . . ?
N1 C1 C34 C33 21.1(6) . . . . ?
C2 C1 C34 C33 -163.4(4) . . . . ?
N1 C1 C34 C38 144.0(4) . . . . ?
C2 C1 C34 C38 -40.5(7) . . . . ?
N1 C1 C34 C37 -97.6(5) . . . . ?
C2 C1 C34 C37 77.9(6) . . . . ?
N8 C33 C34 C1 -31.3(6) . . . . ?
C32 C33 C34 C1 156.6(5) . . . . ?
N8 C33 C34 C38 -154.4(4) . . . . ?
C32 C33 C34 C38 33.4(6) . . . . ?
N8 C33 C34 C37 86.5(5) . . . . ?
C32 C33 C34 C37 -85.7(6) . . . . ?
Cl2B Cl1B C1B Cl1B -164.7(8) 5_566 . . 5_566 ?
C1B Cl1B C1B Cl1B 0.000(2) 5_566 . . 5_566 ?
C1B Cl1B C1B Cl2B 164.7(8) 5_566 . . 5_566 ?
Cl1B Cl1B C1B Cl2B 164.7(8) 5_566 . . 5_566 ?
